data_2004303
loop_
_publ_author_name
'Pilati, T.'
'Cravotto, G.'
'Palmisano, G.'

_publ_section_title
;
 Absolute Configuration of Mutilin, 5-Acetylmutilin and
 5-Bromoacetylmutilin
;
_journal_issue 12
_journal_name_full 'Acta Crystallographica Section C'
_journal_page_first 2676
_journal_page_last 2680
_journal_paper_doi 10.1107/S0108270195008602
_journal_volume 51
_journal_year 1995
_chemical_formula_sum 'C22 H34 O4'
_chemical_formula_weight 362.49
_chemical_name_common 5-acetylmutilin
_chemical_name_systematic
;[3aS-(3a\a,4\b,5\a,6\a,8\b,9\a,9\a\b,10S*]-5-acetate-6-ethenyloctahydro-5,8-
dihydroxy-4,6,9,10-tetramethyl-3a,9-propano-3aH-cyclopentacycloocten-1(4H)-one
;
_space_group_IT_number 19
_symmetry_cell_setting orthorhombic
_symmetry_space_group_name_Hall 'P 2ac 2ab'
_symmetry_space_group_name_H-M 'P 21 21 21'
_cell_angle_alpha 90.00
_cell_angle_beta 90.00
_cell_angle_gamma 90.00
_cell_formula_units_Z 4
_cell_length_a 7.0630(10)
_cell_length_b 15.863(2)
_cell_length_c 18.027(3)
_cell_measurement_reflns_used 25
_cell_measurement_temperature 293(2)
_cell_measurement_theta_max 14.65
_cell_measurement_theta_min 5.2
_cell_volume 2019.8(5)
_computing_cell_refinement XSCANS
_computing_data_collection 'XSCANS (Fait, 1991)'
_computing_data_reduction XSCANS
_computing_molecular_graphics 'ORTEPII (Johnson, 1976)'
_computing_publication_material SHELXL93
_computing_structure_refinement 'SHELXL93 (Sheldrick, 1993)'
_computing_structure_solution 'SIR92 (Altomare et al., 1994)'
_diffrn_ambient_temperature 293(2)
_diffrn_measurement_device 'Siemens P4'
_diffrn_measurement_method '\q/2\q scan'
_diffrn_radiation_monochromator graphite
_diffrn_radiation_source 'fine-focus sealed tube'
_diffrn_radiation_type MoK\a
_diffrn_radiation_wavelength 0.71073
_diffrn_reflns_av_R_equivalents 0.0232
_diffrn_reflns_av_sigmaI/netI 0.0551
_diffrn_reflns_limit_h_max 8
_diffrn_reflns_limit_h_min 0
_diffrn_reflns_limit_k_max 18
_diffrn_reflns_limit_k_min 0
_diffrn_reflns_limit_l_max 21
_diffrn_reflns_limit_l_min -21
_diffrn_reflns_number 3976
_diffrn_reflns_theta_max 25.00
_diffrn_reflns_theta_min 2.26
_diffrn_standards_decay_% 5.73
_diffrn_standards_interval_count 197
_diffrn_standards_number 3
_exptl_absorpt_coefficient_mu 0.080
_exptl_absorpt_correction_type none
_exptl_crystal_colour colourless
_exptl_crystal_density_diffrn 1.192
_exptl_crystal_density_meas ?
_exptl_crystal_description Prism
_exptl_crystal_F_000 792
_exptl_crystal_size_max 0.34
_exptl_crystal_size_mid 0.34
_exptl_crystal_size_min 0.16
_refine_diff_density_max 0.131
_refine_diff_density_min -0.124
_refine_ls_extinction_coef 0.0065(7)
_refine_ls_extinction_method 'SHELXL93 (Sheldrick, 1993)'
_refine_ls_goodness_of_fit_all 1.067
_refine_ls_goodness_of_fit_obs 1.109
_refine_ls_hydrogen_treatment
;
H atoms bonded to C20 calculated, all the other refined isotropically
;
_refine_ls_matrix_type full
_refine_ls_number_parameters 346
_refine_ls_number_reflns 3544
_refine_ls_R_factor_all 0.0696
_refine_ls_R_factor_obs 0.0448
_refine_ls_shift/esd_max -0.002
_refine_ls_shift/esd_mean 0.000
_refine_ls_structure_factor_coef Fsqd
_refine_ls_weighting_details 'w = 1/[\s^2^(Fo^2^)+(0.0323P)^2^+0.1808P] where P = (Fo^2^+2Fc^2^)/3'
_refine_ls_weighting_scheme calc
_refine_ls_wR_factor_all 0.0994
_refine_ls_wR_factor_obs 0.0887
_reflns_number_observed 2694
_reflns_number_total 3544
_reflns_observed_criterion '>  2\s(I)'
_cod_data_source_file na1195.cif
_cod_data_source_block 2
_cod_depositor_comments
;
The following automatic conversions were performed:
'_symmetry_cell_setting' value 'Orthorhombic' changed to 'orthorhombic'
according to '/home/saulius/struct/CIF-dictionaries/cif_core.dic'
dictionary named 'cif_core.dic' version 2.4.1 from 2010-06-29.

Automatic conversion script
Id: cif_fix_enum 1527 2010-12-29 10:47:43Z saulius 

The following automatic conversions were performed:

'_symmetry_cell_setting' value 'Orthorhombic' changed to
'orthorhombic' according to
/home/saulius/struct/CIF-dictionaries/cif_core.dic dictionary named
'cif_core.dic' version 2.4.1 from 2010-06-29.

Automatic conversion script
Id: cif_fix_values 1715 2011-07-08 13:25:40Z adriana 

The following automatic conversions were performed:

'_exptl_crystal_density_meas' value 'not measured' was changed to '?'
- the value is perceived as not measured.

Automatic conversion script
Id: cif_fix_values 3008 2015-01-20 13:52:24Z robertas 

The following automatic conversions were performed:

'_refine_ls_weighting_scheme' value 'calc w =
1/[\s^2^(Fo^2^)+(0.0323P)^2^+0.1808P] where P = (Fo^2^+2Fc^2^)/3' was
changed to 'calc'. New tag '_refine_ls_weighting_details' was
created. The value of the new tag was set to 'w =
1/[\s^2^(Fo^2^)+(0.0323P)^2^+0.1808P] where P = (Fo^2^+2Fc^2^)/3'.

Automatic conversion script
Id: cif_fix_values 3143 2015-03-26 13:38:13Z robertas 
;
_cod_database_code 2004303

loop_
_symmetry_equiv_pos_as_xyz
'x, y, z'
'-x+1/2, -y, z+1/2'
'-x, y+1/2, -z+1/2'
'x+1/2, -y+1/2, -z'

loop_
_atom_site_aniso_label
_atom_site_aniso_U_11
_atom_site_aniso_U_22
_atom_site_aniso_U_33
_atom_site_aniso_U_12
_atom_site_aniso_U_13
_atom_site_aniso_U_23
O1 0.165(3) 0.0633(14) 0.0376(12) -0.036(2) 0.0194(15) 0.0000(10)
O2 0.0489(11) 0.0348(10) 0.0353(9) -0.0033(9) -0.0037(9) -0.0025(8)
O3 0.0592(13) 0.0317(10) 0.0540(12) -0.0152(10) 0.0014(11) 0.0004(9)
O4 0.0614(14) 0.0561(12) 0.0497(12) -0.0222(11) 0.0009(11) -0.0015(10)
C1 0.058(2) 0.045(2) 0.0377(15) -0.0096(14) 0.0062(14) 0.0012(13)
C2 0.093(3) 0.039(2) 0.049(2) -0.016(2) 0.004(2) 0.0106(14)
C3 0.066(2) 0.0275(14) 0.045(2) -0.0043(14) -0.004(2) 0.0027(12)
C3a 0.0406(14) 0.0245(12) 0.0372(13) 0.0007(11) -0.0016(12) -0.0003(11)
C4 0.0366(15) 0.0290(13) 0.0371(14) -0.0014(13) 0.0021(12) -0.0003(11)
C5 0.039(2) 0.0312(12) 0.0284(13) -0.0014(12) -0.0016(12) -0.0035(10)
C6 0.0431(15) 0.0270(12) 0.0389(14) 0.0009(12) -0.0048(13) 0.0049(11)
C7 0.046(2) 0.0225(13) 0.0407(14) 0.0029(12) 0.0015(13) 0.0001(11)
C8 0.0387(14) 0.0237(12) 0.0412(14) -0.0041(12) 0.0033(12) -0.0017(11)
C9a 0.035(2) 0.0306(13) 0.0344(13) 0.0004(12) 0.0002(12) 0.0031(11)
C9 0.0388(14) 0.0277(12) 0.0341(13) -0.0048(11) 0.0022(12) -0.0025(11)
C10 0.040(2) 0.044(2) 0.0376(15) -0.0007(13) -0.0063(13) 0.0010(12)
C11 0.035(2) 0.053(2) 0.049(2) 0.0081(15) -0.0029(14) 0.0000(14)
C12 0.055(2) 0.036(2) 0.044(2) 0.0122(14) -0.0096(15) -0.0041(13)
C13 0.062(2) 0.048(2) 0.046(2) 0.017(2) -0.006(2) -0.0154(14)
C14 0.055(2) 0.038(2) 0.057(2) 0.007(2) -0.016(2) 0.0025(14)
C15 0.066(2) 0.041(2) 0.0383(15) -0.002(2) 0.0007(15) 0.0067(13)
C16 0.086(3) 0.066(2) 0.047(2) -0.022(2) 0.008(2) 0.010(2)
C17 0.051(2) 0.0385(15) 0.0420(15) -0.0041(14) 0.0042(14) -0.0069(13)
C18 0.047(2) 0.062(2) 0.062(2) -0.009(2) -0.011(2) -0.007(2)
C19 0.046(2) 0.0367(14) 0.046(2) -0.0039(14) -0.0046(14) -0.0052(13)
C20 0.103(3) 0.069(2) 0.051(2) -0.032(2) -0.016(2) -0.009(2)

loop_
_atom_site_label
_atom_site_occupancy
_atom_site_fract_x
_atom_site_fract_y
_atom_site_fract_z
_atom_site_U_iso_or_equiv
_atom_site_thermal_displace_type
_atom_site_calc_flag
_atom_site_refinement_flags
_atom_site_type_symbol
O1 1 .1416(5) .09879(14) .46734(12) .0886(9) Uani d . O
O2 1 .0078(3) .08047(10) .10276(9) .0396(4) Uani d . O
O3 1 .3968(3) .33879(11) .27704(11) .0483(5) Uani d . O
HO3 1 .307(5) .372(2) .3027(19) .079(12) Uiso d . H
O4 1 -0.1835(3) -.01154(13) .16127(11) .0557(6) Uani d . O
C1 1 .1477(4) .0745(2) .4041(2) .0469(7) Uani d . C
C2 1 .1054(7) -.0158(2) .3826(2) .0602(9) Uani d . C
H2A 1 .191(5) -.051(2) .412(2) .083(12) Uiso d . H
H2B 1 -.019(5) -.029(2) .3990(18) .072(11) Uiso d . H
C3 1 .1453(5) -.0215(2) .3003(2) .0462(7) Uani d . C
H3A 1 .024(5) -.0200(18) .2727(16) .059(9) Uiso d . H
H3B 1 .215(4) -.0732(18) .2841(15) .049(8) Uiso d . H
C3a 1 .2712(4) .05548(14) .28135(14) .0341(6) Uani d . C
C4 1 .2633(4) .0753(2) .19657(14) .0342(6) Uani d . C
H4 1 .360(3) .1137(14) .1845(12) .021(6) Uiso d . H
C5 1 .0745(4) .11699(15) .17300(13) .0327(6) Uani d . C
H5 1 -.030(3) .1047(12) .2102(11) .017(5) Uiso d . H
C6 1 .0826(4) .21334(15) .15716(14) .0364(6) Uani d . C
C7 1 .1218(4) .26447(15) .22870(14) .0363(6) Uani d . C
H7A 1 .117(3) .3238(15) .2131(12) .027(6) Uiso d . H
H7B 1 .007(4) .2565(14) .2643(13) .031(6) Uiso d . H
C8 1 .3153(4) .25596(15) .26777(14) .0346(6) Uani d . C
H8 1 .405(3) .2254(13) .2339(11) .015(5) Uiso d . H
C9a 1 .1938(4) .1251(2) .33413(14) .0334(6) Uani d . C
H9A 1 .071(4) .1405(14) .3186(13) .028(6) Uiso d . H
C9 1 .3113(4) .20759(15) .34293(13) .0335(6) Uani d . C
C10 1 .5134(4) .1807(2) .3681(2) .0403(7) Uani d . C
H10 1 .492(4) .1540(17) .4188(15) .052(8) Uiso d . H
C11 1 .5971(4) .1146(2) .3159(2) .0456(7) Uani d . C
H11A 1 .622(4) .1407(16) .2683(15) .047(8) Uiso d . H
H11B 1 .719(5) .0981(19) .3304(18) .062(9) Uiso d . H
C12 1 .4758(4) .0369(2) .3066(2) .0451(7) Uani d . C
H12A 1 .468(3) .0067(14) .3557(14) .033(7) Uiso d . H
H12B 1 .541(4) -.0031(16) .2696(14) .039(7) Uiso d . H
C13 1 .3098(5) -.0034(2) .1498(2) .0519(8) Uani d . C
H13A 1 .429(5) -.029(2) .1687(19) .078 Uiso d . H
H13B 1 .331(5) .012(2) .0973(19) .078 Uiso d . H
H13C 1 .203(5) -.046(2) .1523(18) .078 Uiso d . H
C14 1 -0.1150(5) .2411(2) .1298(2) .0502(7) Uani d . C
H14A 1 -0.219(5) .228(2) .1669(19) .075 Uiso d . H
H14B 1 -0.143(5) .211(2) .0813(18) .075 Uiso d . H
H14C 1 -0.109(5) .304(2) .1226(17) .075 Uiso d . H
C15 1 .2257(5) .2311(2) .0969(2) .0483(7) Uani d . C
H15 1 .235(4) .1919(19) .0574(16) .058 Uiso d . H
C16 1 .3493(6) .2928(2) .0936(2) .0663(10) Uani d . C
H16A 1 .370(5) .331(2) .1360(19) .080 Uiso d . H
H16B 1 .439(5) .296(2) .0483(19) .080 Uiso d . H
C17 1 .2208(5) .2647(2) .4019(2) .0438(7) Uani d . C
H17A 1 .097(5) .278(2) .3920(17) .066 Uiso d . H
H17B 1 .298(5) .320(2) .4096(17) .066 Uiso d . H
H17C 1 .214(5) .241(2) .4514(17) .066 Uiso d . H
C18 1 .6556(5) .2522(2) .3797(2) .0569(8) Uani d . C
H18A 1 .595(5) .299(2) .409(2) .085 Uiso d . H
H18B 1 .688(5) .279(2) .332(2) .085 Uiso d . H
H18C 1 .771(6) .231(2) .4051(19) .085 Uiso d . H
C19 1 -0.1207(4) .0187(2) .1051(2) .0431(7) Uani d . C
C20 1 -0.1727(6) -.0094(2) .0281(2) .0744(11) Uani d . C
H20A 1 -.078(2) -.0474(13) .0098(6) .112 Uiso calc R H
H20B 1 -0.181(4) .0388(3) -.0039(4) .112 Uiso calc R H
H20C 1 -0.2929(19) -.0376(15) .0294(3) .112 Uiso calc R H

loop_
_atom_type_symbol
_atom_type_description
_atom_type_scat_dispersion_real
_atom_type_scat_dispersion_imag
_atom_type_scat_source
C C 0.0033 0.0016 'International Tables Vol C Tables 4.2.6.8 and 6.1.1.4'
H H 0.0000 0.0000 'International Tables Vol C Tables 4.2.6.8 and 6.1.1.4'
O O 0.0106 0.0060 'International Tables Vol C Tables 4.2.6.8 and 6.1.1.4'

loop_
_geom_angle_atom_site_label_1
_geom_angle_atom_site_label_2
_geom_angle_atom_site_label_3
_geom_angle
_geom_angle_publ_flag
C19 O2 C5 118.7(2) no
C8 O3 HO3 107.(2) no
O1 C1 C2 122.6(3) no
O1 C1 C9a 128.3(3) no
C2 C1 C9a 109.1(2) no
C3 C2 C1 105.7(2) no
C3 C2 H2A 112.(2) no
C1 C2 H2A 106.(2) no
C3 C2 H2B 118.(2) no
C1 C2 H2B 109.(2) no
H2A C2 H2B 106.(3) no
C2 C3 C3a 106.1(2) no
C2 C3 H3A 109.2(17) no
C3a C3 H3A 111.5(17) no
C2 C3 H3B 115.3(15) no
C3a C3 H3B 107.5(16) no
H3A C3 H3B 107.(2) no
C12 C3a C3 108.8(2) no
C12 C3a C9a 106.5(2) no
C3 C3a C9a 102.9(2) no
C12 C3a C4 111.1(2) no
C3 C3a C4 110.8(2) no
C9a C3a C4 116.3(2) no
C13 C4 C5 112.3(2) no
C13 C4 C3a 111.4(2) no
C5 C4 C3a 112.7(2) no
C13 C4 H4 104.1(13) no
C5 C4 H4 106.5(13) no
C3a C4 H4 109.4(13) no
O2 C5 C4 110.1(2) no
O2 C5 C6 103.9(2) no
C4 C5 C6 116.0(2) no
O2 C5 H5 105.0(11) no
C4 C5 H5 111.4(11) no
C6 C5 H5 109.6(11) no
C15 C6 C14 108.8(2) no
C15 C6 C7 112.4(2) no
C14 C6 C7 106.2(2) no
C15 C6 C5 109.9(2) no
C14 C6 C5 107.8(2) no
C7 C6 C5 111.6(2) no
C8 C7 C6 119.5(2) no
C8 C7 H7A 104.3(14) no
C6 C7 H7A 104.9(13) no
C8 C7 H7B 113.5(13) no
C6 C7 H7B 108.0(13) no
H7A C7 H7B 105.2(19) no
O3 C8 C7 109.0(2) no
O3 C8 C9 110.8(2) no
C7 C8 C9 115.1(2) no
O3 C8 H8 104.9(11) no
C7 C8 H8 108.8(12) no
C9 C8 H8 107.6(11) no
C1 C9a C3a 101.9(2) no
C1 C9a C9 118.0(2) no
C3a C9a C9 118.1(2) no
C1 C9a H9A 100.6(14) no
C3a C9a H9A 108.9(14) no
C9 C9a H9A 107.7(14) no
C17 C9 C10 110.0(2) no
C17 C9 C8 108.6(2) no
C10 C9 C8 111.8(2) no
C17 C9 C9a 110.1(2) no
C10 C9 C9a 106.8(2) no
C8 C9 C9a 109.6(2) no
C11 C10 C18 109.8(3) no
C11 C10 C9 111.3(2) no
C18 C10 C9 116.1(2) no
C11 C10 H10 108.9(15) no
C18 C10 H10 106.4(16) no
C9 C10 H10 103.9(17) no
C12 C11 C10 114.1(2) no
C12 C11 H11A 110.6(16) no
C10 C11 H11A 108.8(16) no
C12 C11 H11B 108.9(19) no
C10 C11 H11B 112.0(19) no
H11A C11 H11B 102.(3) no
C11 C12 C3a 114.0(2) no
C11 C12 H12A 108.7(13) no
C3a C12 H12A 107.2(14) no
C11 C12 H12B 108.8(14) no
C3a C12 H12B 110.1(14) no
H12A C12 H12B 107.7(19) no
C4 C13 H13A 109.(2) no
C4 C13 H13B 111.(2) no
H13A C13 H13B 108.(3) no
C4 C13 H13C 110.6(19) no
H13A C13 H13C 110.(3) no
H13B C13 H13C 109.(3) no
C6 C14 H14A 112.8(18) no
C6 C14 H14B 109.(2) no
H14A C14 H14B 109.(3) no
C6 C14 H14C 107.(2) no
H14A C14 H14C 108.(3) no
H14B C14 H14C 112.(3) no
C16 C15 C6 128.0(3) no
C16 C15 H15 114.2(18) no
C6 C15 H15 117.7(18) no
C15 C16 H16A 121.(2) no
C15 C16 H16B 118.6(19) no
H16A C16 H16B 120.(3) no
C9 C17 H17A 113.(2) no
C9 C17 H17B 111.9(17) no
H17A C17 H17B 109.(3) no
C9 C17 H17C 115.0(18) no
H17A C17 H17C 103.(3) no
H17B C17 H17C 104.(3) no
C10 C18 H18A 110.(2) no
C10 C18 H18B 110.(2) no
H18A C18 H18B 104.(3) no
C10 C18 H18C 110.(2) no
H18A C18 H18C 111.(3) no
H18B C18 H18C 111.(3) no
O4 C19 O2 124.6(3) no
O4 C19 C20 124.6(3) no
O2 C19 C20 110.8(3) no
C19 C20 H20A 109.5(2) no
C19 C20 H20B 109.5(2) no
H20A C20 H20B 109.5 no
C19 C20 H20C 109.5(2) no
H20A C20 H20C 109.5 no
H20B C20 H20C 109.5 no

loop_
_geom_bond_atom_site_label_1
_geom_bond_atom_site_label_2
_geom_bond_distance
_geom_bond_publ_flag
O1 C1 1.203(3) no
O2 C19 1.336(3) no
O2 C5 1.470(3) no
O3 C8 1.444(3) no
O3 HO3 0.94(4) no
O4 C19 1.206(3) no
C1 C2 1.514(4) no
C1 C9a 1.531(4) no
C2 C3 1.513(4) no
C2 H2A 0.98(4) no
C2 H2B 0.95(4) no
C3 C3a 1.548(4) no
C3 H3A 0.99(3) no
C3 H3B 1.00(3) no
C3a C12 1.543(4) no
C3a C9a 1.557(3) no
C3a C4 1.562(3) no
C4 C13 1.542(4) no
C4 C5 1.548(4) no
C4 H4 0.94(2) no
C5 C6 1.556(3) no
C5 H5 1.02(2) no
C6 C15 1.511(4) no
C6 C14 1.544(4) no
C6 C7 1.549(4) no
C7 C8 1.543(4) no
C7 H7A 0.98(2) no
C7 H7B 1.04(3) no
C8 C9 1.557(3) no
C8 H8 1.00(2) no
C9a C9 1.558(3) no
C9a H9A 0.94(3) no
C9 C17 1.536(4) no
C9 C10 1.557(4) no
C10 C11 1.528(4) no
C10 C18 1.529(4) no
C10 H10 1.02(3) no
C11 C12 1.512(4) no
C11 H11A 0.97(3) no
C11 H11B 0.94(3) no
C12 H12A 1.01(2) no
C12 H12B 1.03(3) no
C13 H13A 0.99(4) no
C13 H13B 0.99(3) no
C13 H13C 1.01(4) no
C14 H14A 1.02(3) no
C14 H14B 1.02(3) no
C14 H14C 1.01(3) no
C15 C16 1.313(5) no
C15 H15 0.95(3) no
C16 H16A 0.98(3) no
C16 H16B 1.03(3) no
C17 H17A 0.91(4) no
C17 H17B 1.05(3) no
C17 H17C 0.97(3) no
C18 H18A 1.01(4) no
C18 H18B 0.99(4) no
C18 H18C 1.00(4) no
C19 C20 1.502(4) no
C20 H20A 0.96 no
C20 H20B 0.96 no
C20 H20C 0.96 no

loop_
_geom_torsion_atom_site_label_1
_geom_torsion_atom_site_label_2
_geom_torsion_atom_site_label_3
_geom_torsion_atom_site_label_4
_geom_torsion
_geom_torsion_publ_flag
O1 C1 C2 C3 -175.2(4) no
C9a C1 C2 C3 5.5(4) no
C1 C2 C3 C3a 18.4(4) no
C2 C3 C3a C12 77.8(3) no
C2 C3 C3a C9a -34.9(3) no
C2 C3 C3a C4 -159.8(3) no
C12 C3a C4 C13 68.0(3) no
C3 C3a C4 C13 -53.0(3) no
C9a C3a C4 C13 -169.9(2) no
C12 C3a C4 C5 -164.7(2) no
C3 C3a C4 C5 74.2(3) no
C9a C3a C4 C5 -42.7(3) no
C19 O2 C5 C4 96.9(3) no
C19 O2 C5 C6 -138.3(2) no
C13 C4 C5 O2 -11.1(3) no
C3a C4 C5 O2 -137.9(2) no
C13 C4 C5 C6 -128.7(3) no
C3a C4 C5 C6 104.5(2) no
O2 C5 C6 C15 -63.0(3) no
C4 C5 C6 C15 58.0(3) no
O2 C5 C6 C14 55.3(3) no
C4 C5 C6 C14 176.3(2) no
O2 C5 C6 C7 171.5(2) no
C4 C5 C6 C7 -67.5(3) no
C15 C6 C7 C8 -57.2(3) no
C14 C6 C7 C8 -176.0(2) no
C5 C6 C7 C8 66.8(3) no
C6 C7 C8 O3 126.0(2) no
C6 C7 C8 C9 -108.8(3) no
O1 C1 C9a C3a 154.1(4) no
C2 C1 C9a C3a -26.7(3) no
O1 C1 C9a C9 23.0(5) no
C2 C1 C9a C9 -157.8(3) no
C12 C3a C9a C1 -77.5(2) no
C3 C3a C9a C1 36.9(3) no
C4 C3a C9a C1 158.0(2) no
C12 C3a C9a C9 53.6(3) no
C3 C3a C9a C9 167.9(2) no
C4 C3a C9a C9 -70.9(3) no
O3 C8 C9 C17 50.5(3) no
C7 C8 C9 C17 -73.8(3) no
O3 C8 C9 C10 -71.1(3) no
C7 C8 C9 C10 164.7(2) no
O3 C8 C9 C9a 170.8(2) no
C7 C8 C9 C9a 46.5(3) no
C1 C9a C9 C17 -51.9(3) no
C3a C9a C9 C17 -175.2(2) no
C1 C9a C9 C10 67.4(3) no
C3a C9a C9 C10 -55.9(3) no
C1 C9a C9 C8 -171.3(2) no
C3a C9a C9 C8 65.4(3) no
C17 C9 C10 C11 172.4(2) no
C8 C9 C10 C11 -66.9(3) no
C9a C9 C10 C11 52.9(3) no
C17 C9 C10 C18 -61.1(3) no
C8 C9 C10 C18 59.7(3) no
C9a C9 C10 C18 179.5(2) no
C18 C10 C11 C12 174.2(3) no
C9 C10 C11 C12 -55.8(3) no
C10 C11 C12 C3a 54.9(3) no
C3 C3a C12 C11 -160.2(2) no
C9a C3a C12 C11 -49.9(3) no
C4 C3a C12 C11 77.6(3) no
C14 C6 C15 C16 103.6(4) no
C7 C6 C15 C16 -13.7(4) no
C5 C6 C15 C16 -138.6(3) no
C5 O2 C19 O4 -2.2(4) no
C5 O2 C19 C20 179.2(2) no

loop_
_cod_related_entry_id
_cod_related_entry_database
_cod_related_entry_code
1 ChemSpider 21187079
